data_7100613
loop_
_publ_author_name
'Stenson, Philip A.'
'Marin-Becerra, Armando'
'Wilson, Claire'
'Blake, Alexander J.'
'McMaster, Jonathan'
'Schr\"oder, Martin'

_publ_section_title
;
 Formation of [(L)Ni(\m2-S)x{Fe(CO)3}x] adducts (x = 1 or 2):
 analogues of the active site of [NiFe] hydrogenase
;
_journal_coden_ASTM CHCOFS
_journal_issue 3
_journal_name_full
;
 Chemical Communications (Cambridge, United Kingdom)
;
_journal_page_first 317
_journal_page_last 319
_journal_paper_doi 10.1039/b509798c
_journal_year 2006
_chemical_formula_moiety 'C22 H20 Fe N2 Ni O3 S2, 1.5(C7 H8)'
_chemical_formula_sum 'C32.5 H32 Fe N2 Ni O3 S2'
_chemical_formula_weight 677.28
_chemical_name_common NiLFe(CO)3
_space_group_IT_number 14
_symmetry_cell_setting monoclinic
_symmetry_space_group_name_Hall '-P 2yn'
_symmetry_space_group_name_H-M 'P 1 21/n 1'
_cell_angle_alpha 90.00
_cell_angle_beta 106.888(2)
_cell_angle_gamma 90.00
_cell_formula_units_Z 4
_cell_length_a 12.245(2)
_cell_length_b 15.779(2)
_cell_length_c 16.870(2)
_cell_measurement_temperature 150(2)
_cell_volume 3118.9(7)
_diffrn_ambient_temperature 150(2)
_exptl_crystal_density_diffrn 1.442
_cod_depositor_comments
;
The following automatic conversions were performed:
'_symmetry_cell_setting' value 'Monoclinic' changed to 'monoclinic'
according to '/home/saulius/struct/CIF-dictionaries/cif_core.dic'
dictionary named 'cif_core.dic' version 2.4.1 from 2010-06-29.

Automatic conversion script
Id: cif_fix_enum 1527 2010-12-29 10:47:43Z saulius 
;
_cod_original_sg_symbol_H-M 'P 21/n'
_cod_original_formula_sum 'C32.50 H32 Fe N2 Ni O3 S2'
_cod_database_code 7100613

loop_
_symmetry_equiv_pos_as_xyz
'x, y, z'
'-x+1/2, y+1/2, -z+1/2'
'-x, -y, -z'
'x-1/2, -y-1/2, z-1/2'

loop_
_atom_site_label
_atom_site_type_symbol
_atom_site_fract_x
_atom_site_fract_y
_atom_site_fract_z
_atom_site_U_iso_or_equiv
_atom_site_adp_type
_atom_site_occupancy
_atom_site_symmetry_multiplicity
_atom_site_calc_flag
_atom_site_refinement_flags
_atom_site_disorder_assembly
_atom_site_disorder_group
Ni1 Ni 0.67747(3) 0.97663(2) 0.16837(2) 0.02171(10) Uani 1 1 d . . .
Fe1 Fe 0.84902(4) 0.93078(3) 0.32012(3) 0.02639(12) Uani 1 1 d . . .
S1 S 0.67302(7) 1.00089(5) 0.29631(5) 0.02638(17) Uani 1 1 d . . .
S2 S 0.63665(7) 1.10750(5) 0.13935(5) 0.02549(17) Uani 1 1 d . . .
N1 N 0.7593(2) 0.87531(15) 0.21394(15) 0.0237(5) Uani 1 1 d . . .
N2 N 0.6509(2) 0.93782(15) 0.05888(15) 0.0217(5) Uani 1 1 d . . .
C1 C 0.7466(3) 0.82746(19) 0.28050(18) 0.0264(6) Uani 1 1 d . . .
H1A H 0.7862 0.7713 0.2891 0.032 Uiso 1 1 calc R . .
C2 C 0.6403(3) 0.83187(19) 0.30485(17) 0.0263(6) Uani 1 1 d . . .
C3 C 0.5920(3) 0.91122(19) 0.30920(18) 0.0266(6) Uani 1 1 d . . .
C4 C 0.4891(3) 0.9187(2) 0.3273(2) 0.0329(7) Uani 1 1 d . . .
H4A H 0.4548 0.9727 0.3273 0.039 Uiso 1 1 calc R . .
C5 C 0.4366(3) 0.8461(2) 0.3454(2) 0.0373(8) Uani 1 1 d . . .
H5A H 0.3660 0.8506 0.3578 0.045 Uiso 1 1 calc R . .
C6 C 0.4864(3) 0.7671(2) 0.3454(2) 0.0381(8) Uani 1 1 d . . .
H6A H 0.4514 0.7181 0.3598 0.046 Uiso 1 1 calc R . .
C7 C 0.5878(3) 0.7598(2) 0.32430(19) 0.0319(7) Uani 1 1 d . . .
H7A H 0.6211 0.7056 0.3232 0.038 Uiso 1 1 calc R . .
C8 C 0.8223(3) 0.8362(2) 0.16104(18) 0.0279(7) Uani 1 1 d . . .
H8A H 0.8758 0.7933 0.1936 0.033 Uiso 1 1 calc R . .
H8B H 0.8679 0.8802 0.1434 0.033 Uiso 1 1 calc R . .
C9 C 0.7420(3) 0.79354(19) 0.08368(19) 0.0269(6) Uani 1 1 d . . .
C10 C 0.7075(3) 0.7043(2) 0.1030(2) 0.0408(9) Uani 1 1 d . . .
H10A H 0.6672 0.7076 0.1453 0.061 Uiso 1 1 calc R . .
H10B H 0.7760 0.6692 0.1235 0.061 Uiso 1 1 calc R . .
H10C H 0.6572 0.6789 0.0525 0.061 Uiso 1 1 calc R . .
C11 C 0.8051(3) 0.7893(2) 0.0172(2) 0.0381(8) Uani 1 1 d . . .
H11A H 0.7559 0.7624 -0.0329 0.057 Uiso 1 1 calc R . .
H11B H 0.8751 0.7559 0.0381 0.057 Uiso 1 1 calc R . .
H11C H 0.8246 0.8468 0.0040 0.057 Uiso 1 1 calc R . .
C12 C 0.6318(2) 0.84501(18) 0.05226(18) 0.0248(6) Uani 1 1 d . . .
H13A H 0.5945 0.8302 -0.0064 0.030 Uiso 1 1 calc R . .
H13B H 0.5790 0.8290 0.0845 0.030 Uiso 1 1 calc R . .
C1A C 0.6341(2) 0.97840(19) -0.00995(18) 0.0242(6) Uani 1 1 d . . .
H1AA H 0.6150 0.9448 -0.0588 0.029 Uiso 1 1 calc R . .
C2A C 0.6406(2) 1.06867(18) -0.02190(18) 0.0237(6) Uani 1 1 d . . .
C3A C 0.6462(2) 1.12958(19) 0.04005(18) 0.0239(6) Uani 1 1 d . . .
C4A C 0.6525(3) 1.2156(2) 0.01926(19) 0.0305(7) Uani 1 1 d . . .
H4AA H 0.6581 1.2577 0.0605 0.037 Uiso 1 1 calc R . .
C5A C 0.6508(3) 1.2400(2) -0.0594(2) 0.0362(8) Uani 1 1 d . . .
H5AA H 0.6560 1.2984 -0.0716 0.043 Uiso 1 1 calc R . .
C6A C 0.6414(3) 1.1796(2) -0.1214(2) 0.0380(8) Uani 1 1 d . . .
H6AA H 0.6392 1.1965 -0.1759 0.046 Uiso 1 1 calc R . .
C7A C 0.6355(3) 1.0954(2) -0.10227(19) 0.0322(7) Uani 1 1 d . . .
H7AA H 0.6278 1.0542 -0.1446 0.039 Uiso 1 1 calc R . .
C13 C 0.8713(3) 0.9422(2) 0.4293(2) 0.0363(8) Uani 1 1 d . . .
C14 C 0.9181(3) 1.0260(2) 0.2969(2) 0.0309(7) Uani 1 1 d . . .
C15 C 0.9764(3) 0.8705(2) 0.3401(2) 0.0368(8) Uani 1 1 d . . .
O1 O 0.8878(3) 0.9497(2) 0.49907(16) 0.0577(8) Uani 1 1 d . . .
O2 O 0.9664(2) 1.08458(16) 0.28639(17) 0.0439(6) Uani 1 1 d . . .
O3 O 1.0596(2) 0.83339(19) 0.35703(18) 0.0598(8) Uani 1 1 d . . .
C100 C 0.9818(4) 1.0260(3) 0.0717(3) 0.0590(12) Uani 1 1 d . . .
H10D H 0.9684 1.0450 0.1215 0.071 Uiso 1 1 calc R . .
C101 C 1.0488(4) 0.9543(3) 0.0747(3) 0.0570(12) Uani 1 1 d . . .
C102 C 1.1051(7) 0.9022(6) 0.1574(6) 0.058(2) Uani 0.50 1 d P . .
H10F H 1.0683 0.9178 0.1996 0.087 Uiso 0.50 1 calc PR . .
H10G H 1.1868 0.9153 0.1775 0.087 Uiso 0.50 1 calc PR . .
H10H H 1.0950 0.8414 0.1458 0.087 Uiso 0.50 1 calc PR . .
C103 C 1.0658(3) 0.9292(3) 0.0000(3) 0.0556(11) Uani 1 1 d . . .
H10E H 1.1109 0.8806 -0.0015 0.067 Uiso 1 1 calc R . .
C200 C 0.6728(6) 0.8404(4) 0.7900(4) 0.106(2) Uiso 0.75 1 d PD A 1
H20F H 0.5969 0.8462 0.7978 0.159 Uiso 0.75 1 calc PR A 1
H20G H 0.7284 0.8721 0.8334 0.159 Uiso 0.75 1 calc PR A 1
H20H H 0.6944 0.7805 0.7932 0.159 Uiso 0.75 1 calc PR A 1
C201 C 0.6708(4) 0.8728(4) 0.7118(3) 0.0543(14) Uiso 0.75 1 d PD A 1
C202 C 0.5802(5) 0.8504(4) 0.6471(4) 0.0701(18) Uiso 0.75 1 d PD A 1
H20E H 0.5227 0.8137 0.6551 0.084 Uiso 0.75 1 calc PR A 1
C203 C 0.5731(7) 0.8821(5) 0.5691(5) 0.082(2) Uiso 0.75 1 d PD A 1
H20C H 0.5131 0.8629 0.5232 0.098 Uiso 0.75 1 calc PR A 1
C204 C 0.6500(5) 0.9406(4) 0.5555(4) 0.0600(15) Uiso 0.75 1 d PD A 1
H20B H 0.6419 0.9627 0.5017 0.072 Uiso 0.75 1 calc PR A 1
C205 C 0.7379(5) 0.9656(4) 0.6219(3) 0.0625(17) Uiso 0.75 1 d PD A 1
H20A H 0.7903 1.0076 0.6156 0.075 Uiso 0.75 1 calc PR A 1
C206 C 0.7495(6) 0.9285(4) 0.6991(5) 0.0633(16) Uiso 0.75 1 d PD A 1
H20D H 0.8141 0.9425 0.7442 0.076 Uiso 0.75 1 calc PR A 1
C210 C 0.602(2) 0.8714(19) 0.5431(10) 0.121(11) Uiso 0.25 1 d PD B 2
H21A H 0.6658 0.8747 0.5187 0.182 Uiso 0.25 1 calc PR B 2
H21B H 0.5494 0.9184 0.5224 0.182 Uiso 0.25 1 calc PR B 2
H21C H 0.5623 0.8174 0.5278 0.182 Uiso 0.25 1 calc PR B 2
C211 C 0.6451(9) 0.8767(7) 0.6299(7) 0.030(3) Uiso 0.25 1 d PD B 2
C212 C 0.633(2) 0.8416(18) 0.7031(6) 0.151(14) Uiso 0.25 1 d PD B 2
H21D H 0.5731 0.8014 0.6873 0.181 Uiso 0.25 1 calc PR B 2
C213 C 0.6728(6) 0.8404(4) 0.7900(4) 0.106(2) Uiso 0.25 1 d PD B 2
H21E H 0.6546 0.8042 0.8293 0.127 Uiso 0.25 1 calc PR B 2
C214 C 0.7459(13) 0.9083(9) 0.8001(11) 0.061(5) Uiso 0.25 1 d PD B 2
H21F H 0.7756 0.9299 0.8547 0.073 Uiso 0.25 1 calc PR B 2
C215 C 0.7801(19) 0.9476(14) 0.7390(11) 0.075(6) Uiso 0.25 1 d PD B 2
H21G H 0.8375 0.9898 0.7555 0.090 Uiso 0.25 1 calc PR B 2
C216 C 0.7378(15) 0.9308(13) 0.6550(14) 0.075(6) Uiso 0.25 1 d PD B 2
H21H H 0.7711 0.9555 0.6161 0.090 Uiso 0.25 1 calc PR B 2

loop_
_atom_site_aniso_label
_atom_site_aniso_U_11
_atom_site_aniso_U_22
_atom_site_aniso_U_33
_atom_site_aniso_U_23
_atom_site_aniso_U_13
_atom_site_aniso_U_12
Ni1 0.02659(19) 0.01788(19) 0.01899(19) 0.00031(15) 0.00396(15) 0.00120(14)
Fe1 0.0316(2) 0.0240(2) 0.0204(2) 0.00086(18) 0.00267(18) -0.00084(18)
S1 0.0367(4) 0.0199(3) 0.0227(4) -0.0016(3) 0.0088(3) -0.0009(3)
S2 0.0343(4) 0.0187(3) 0.0213(4) -0.0003(3) 0.0046(3) 0.0009(3)
N1 0.0266(12) 0.0225(12) 0.0201(12) 0.0001(10) 0.0038(10) 0.0035(10)
N2 0.0227(11) 0.0185(12) 0.0213(12) -0.0018(10) 0.0024(10) 0.0019(9)
C1 0.0322(16) 0.0194(14) 0.0237(15) 0.0006(12) 0.0021(12) 0.0007(12)
C2 0.0353(16) 0.0247(15) 0.0159(13) -0.0004(12) 0.0028(12) -0.0015(12)
C3 0.0378(17) 0.0229(15) 0.0177(14) 0.0023(12) 0.0061(13) -0.0015(12)
C4 0.0421(18) 0.0311(17) 0.0267(16) -0.0045(14) 0.0120(14) -0.0009(14)
C5 0.0378(18) 0.044(2) 0.0334(18) -0.0022(16) 0.0150(15) -0.0069(15)
C6 0.044(2) 0.0364(19) 0.0320(18) 0.0044(15) 0.0084(15) -0.0104(15)
C7 0.0421(18) 0.0243(16) 0.0256(16) 0.0013(13) 0.0038(14) -0.0022(13)
C8 0.0299(15) 0.0276(16) 0.0244(15) 0.0019(13) 0.0051(13) 0.0071(12)
C9 0.0334(16) 0.0229(15) 0.0232(15) -0.0016(12) 0.0063(13) 0.0053(12)
C10 0.054(2) 0.0238(17) 0.0376(19) 0.0019(15) 0.0028(17) 0.0072(15)
C11 0.0425(19) 0.045(2) 0.0255(16) -0.0041(15) 0.0079(15) 0.0135(16)
C12 0.0291(15) 0.0184(14) 0.0231(15) -0.0017(12) 0.0015(12) -0.0020(11)
C1A 0.0224(14) 0.0256(15) 0.0214(14) -0.0034(12) 0.0013(11) 0.0022(12)
C2A 0.0239(14) 0.0244(15) 0.0197(14) 0.0028(12) 0.0016(11) 0.0008(12)
C3A 0.0225(14) 0.0242(15) 0.0209(14) 0.0025(12) -0.0005(11) -0.0001(11)
C4A 0.0371(17) 0.0242(16) 0.0257(16) -0.0028(13) 0.0021(13) -0.0056(13)
C5A 0.047(2) 0.0263(17) 0.0312(18) 0.0089(14) 0.0053(15) -0.0029(14)
C6A 0.052(2) 0.0362(19) 0.0234(16) 0.0069(14) 0.0066(15) -0.0018(16)
C7A 0.0415(18) 0.0311(17) 0.0207(15) 0.0002(13) 0.0042(14) 0.0019(14)
C13 0.044(2) 0.0351(18) 0.0264(17) -0.0015(15) 0.0053(15) -0.0107(15)
C14 0.0297(16) 0.0338(18) 0.0270(16) 0.0016(14) 0.0047(13) 0.0027(14)
C15 0.0399(19) 0.0354(18) 0.0281(17) 0.0000(15) -0.0010(14) 0.0010(15)
O1 0.072(2) 0.074(2) 0.0266(14) -0.0071(13) 0.0131(13) -0.0247(16)
O2 0.0383(13) 0.0372(14) 0.0551(16) 0.0110(12) 0.0120(12) -0.0039(11)
O3 0.0478(17) 0.0590(19) 0.0598(19) -0.0003(15) -0.0046(14) 0.0185(14)
C100 0.050(2) 0.074(3) 0.061(3) -0.026(2) 0.029(2) -0.017(2)
C101 0.046(2) 0.066(3) 0.066(3) -0.017(2) 0.027(2) -0.020(2)
C102 0.047(5) 0.070(6) 0.063(6) -0.004(5) 0.028(4) -0.008(4)
C103 0.041(2) 0.058(3) 0.071(3) -0.018(2) 0.022(2) -0.0130(19)

loop_
_geom_bond_atom_site_label_1
_geom_bond_atom_site_label_2
_geom_bond_distance
_geom_bond_site_symmetry_2
_geom_bond_publ_flag
Ni1 N1 1.925(2) . ?
Ni1 N2 1.882(2) . ?
Ni1 S1 2.2082(9) . ?
Ni1 S2 2.1475(8) . ?
Ni1 Fe1 2.8924(6) . ?
Fe1 C15 1.774(4) . ?
Fe1 C13 1.790(3) . ?
Fe1 C14 1.822(3) . ?
Fe1 N1 2.009(2) . ?
Fe1 C1 2.047(3) . ?
Fe1 S1 2.3510(9) . ?
S1 C3 1.777(3) . ?
S2 C3A 1.748(3) . ?
N1 C1 1.399(4) . ?
N1 C8 1.474(4) . ?
N2 C1A 1.289(4) . ?
N2 C12 1.482(3) . ?
C1 C2 1.476(4) . ?
C2 C7 1.392(4) . ?
C2 C3 1.396(4) . ?
C3 C4 1.384(5) . ?
C4 C5 1.390(5) . ?
C5 C6 1.388(5) . ?
C6 C7 1.392(5) . ?
C8 C9 1.542(4) . ?
C9 C12 1.532(4) . ?
C9 C10 1.533(4) . ?
C9 C11 1.537(4) . ?
C1A C2A 1.444(4) . ?
C2A C7A 1.404(4) . ?
C2A C3A 1.407(4) . ?
C3A C4A 1.409(4) . ?
C4A C5A 1.376(4) . ?
C5A C6A 1.394(5) . ?
C6A C7A 1.375(5) . ?
C13 O1 1.142(4) . ?
C14 O2 1.138(4) . ?
C15 O3 1.137(4) . ?
C100 C103 1.376(6) 3_775 ?
C100 C101 1.390(6) . ?
C101 C103 1.393(6) . ?
C101 C102 1.593(10) . ?
C103 C100 1.376(6) 3_775 ?
C200 C201 1.407(8) . ?
C201 C202 1.359(6) . ?
C201 C206 1.366(6) . ?
C202 C203 1.386(6) . ?
C203 C204 1.384(6) . ?
C204 C205 1.367(6) . ?
C205 C206 1.397(6) . ?
C210 C211 1.406(13) . ?
C211 C216 1.385(8) . ?
C211 C212 1.399(8) . ?
C214 C215 1.369(8) . ?
C215 C216 1.386(8) . ?
